data_4088860
loop_
_publ_author_name
'Allen, Thomas H.'
'Geib, Steven J.'
'Curran, Dennis P.'

_publ_section_title
;
 Radical and Thermal Reactions of N-Heterocyclic Carbene Boranes with
 Diazo Compounds
;
_journal_issue 17
_journal_name_full Organometallics
_journal_page_first 2975
_journal_paper_doi 10.1021/acs.organomet.6b00497
_journal_volume 35
_journal_year 2016
_chemical_formula_sum 'C11 H17 B N4 O4'
_chemical_formula_weight 280.09
_space_group_crystal_system triclinic
_space_group_IT_number 2
_space_group_name_Hall '-P 1'
_space_group_name_H-M_alt 'P -1'
_atom_sites_solution_hydrogens mixed
_audit_creation_method SHELXL-2014/7
_cell_angle_alpha 90.0104(18)
_cell_angle_beta 96.5593(17)
_cell_angle_gamma 91.4265(19)
_cell_formula_units_Z 2
_cell_length_a 7.8797(3)
_cell_length_b 8.5109(4)
_cell_length_c 10.1918(4)
_cell_measurement_reflns_used 5600
_cell_measurement_temperature 230(2)
_cell_measurement_theta_max 68.259
_cell_measurement_theta_min 4.367
_cell_volume 678.81(5)
_computing_structure_refinement 'SHELXL-2014/7 (Sheldrick, 2014)'
_diffrn_ambient_temperature 230(2)
_diffrn_measured_fraction_theta_full 0.978
_diffrn_measured_fraction_theta_max 0.976
_diffrn_measurement_device_type 'Bruker X8 Prospector Ultra Cu ImuS'
_diffrn_radiation_type CuK\a
_diffrn_radiation_wavelength 1.54178
_diffrn_reflns_av_R_equivalents 0.0191
_diffrn_reflns_av_unetI/netI 0.0175
_diffrn_reflns_Laue_measured_fraction_full 0.978
_diffrn_reflns_Laue_measured_fraction_max 0.976
_diffrn_reflns_limit_h_max 9
_diffrn_reflns_limit_h_min -9
_diffrn_reflns_limit_k_max 8
_diffrn_reflns_limit_k_min -9
_diffrn_reflns_limit_l_max 12
_diffrn_reflns_limit_l_min -12
_diffrn_reflns_number 10760
_diffrn_reflns_point_group_measured_fraction_full 0.978
_diffrn_reflns_point_group_measured_fraction_max 0.976
_diffrn_reflns_theta_full 67.679
_diffrn_reflns_theta_max 68.365
_diffrn_reflns_theta_min 4.367
_exptl_absorpt_coefficient_mu 0.869
_exptl_absorpt_correction_T_max 0.99
_exptl_absorpt_correction_T_min 0.86
_exptl_absorpt_correction_type multi-scan
_exptl_absorpt_process_details 'Bruker Sadabs'
_exptl_crystal_colour colorless
_exptl_crystal_density_diffrn 1.370
_exptl_crystal_description needle
_exptl_crystal_F_000 296
_exptl_crystal_size_max 0.180
_exptl_crystal_size_mid 0.040
_exptl_crystal_size_min 0.015
_refine_diff_density_max 0.216
_refine_diff_density_min -0.190
_refine_diff_density_rms 0.047
_refine_ls_extinction_coef 0.0044(17)
_refine_ls_extinction_expression Fc^*^=kFc[1+0.001xFc^2^\l^3^/sin(2\q)]^-1/4^
_refine_ls_extinction_method 'SHELXL-2014/7 (Sheldrick 2014'
_refine_ls_goodness_of_fit_ref 1.472
_refine_ls_hydrogen_treatment refU
_refine_ls_matrix_type full
_refine_ls_number_parameters 218
_refine_ls_number_reflns 2430
_refine_ls_number_restraints 0
_refine_ls_restrained_S_all 1.472
_refine_ls_R_factor_all 0.0365
_refine_ls_R_factor_gt 0.0338
_refine_ls_shift/su_max 0.000
_refine_ls_shift/su_mean 0.000
_refine_ls_structure_factor_coef Fsqd
_refine_ls_weighting_details 'w=1/[\s^2^(Fo^2^)+(0.0680P)^2^] where P=(Fo^2^+2Fc^2^)/3'
_refine_ls_weighting_scheme calc
_refine_ls_wR_factor_gt 0.1143
_refine_ls_wR_factor_ref 0.1179
_reflns_Friedel_coverage 0.000
_reflns_number_gt 2234
_reflns_number_total 2430
_reflns_threshold_expression 'I > 2\s(I)'
_cod_data_source_file om6b00497_si_002.cif
_cod_data_source_block tomallen3_a
_cod_database_code 4088860
_shelx_shelxl_version_number 2014/7
_shelx_space_group_comment
;
The symmetry employed for this shelxl refinement is uniquely defined
by the following loop, which should always be used as a source of
symmetry information in preference to the above space-group names.
They are only intended as comments.
;
_shelx_estimated_absorpt_t_min 0.859
_shelx_estimated_absorpt_t_max 0.987

loop_
_space_group_symop_operation_xyz
'x, y, z'
'-x, -y, -z'

loop_
_atom_site_label
_atom_site_type_symbol
_atom_site_fract_x
_atom_site_fract_y
_atom_site_fract_z
_atom_site_U_iso_or_equiv
_atom_site_adp_type
_atom_site_occupancy
_atom_site_site_symmetry_order
_atom_site_calc_flag
_atom_site_refinement_flags_posn
B1 B 0.85382(18) 0.59048(18) 0.31673(13) 0.0389(3) Uani 1 1 d .
C1 C 0.77678(14) 0.59533(13) 0.45620(11) 0.0310(3) Uani 1 1 d .
H1A H 0.960(2) 0.682(2) 0.3132(17) 0.053(4) Uiso 1 1 d .
N1 N 0.72786(12) 0.47214(12) 0.52679(10) 0.0358(3) Uani 1 1 d .
H1N H 0.900(2) 0.473(2) 0.2977(19) 0.057(5) Uiso 1 1 d .
O1 O 0.35714(11) 0.76517(10) -0.10899(8) 0.0365(3) Uani 1 1 d .
C2 C 0.68128(16) 0.52271(17) 0.64564(13) 0.0410(3) Uani 1 1 d .
H2 H 0.644(2) 0.446(2) 0.7069(19) 0.054(4) Uiso 1 1 d .
N2 N 0.75819(12) 0.72233(12) 0.53128(9) 0.0316(3) Uani 1 1 d .
O2 O 0.25622(11) 0.93969(10) 0.04274(9) 0.0380(3) Uani 1 1 d .
C3 C 0.69979(15) 0.67911(16) 0.64902(12) 0.0377(3) Uani 1 1 d .
H3 H 0.6804(19) 0.7571(19) 0.7131(16) 0.041(4) Uiso 1 1 d .
N3 N 0.71598(12) 0.63229(12) 0.20200(10) 0.0339(3) Uani 1 1 d .
H3N H 0.722(2) 0.6016(19) 0.1214(18) 0.045(4) Uiso 1 1 d .
O3 O 0.59765(11) 0.63992(11) -0.05860(8) 0.0410(3) Uani 1 1 d .
C4 C 0.72509(19) 0.30727(16) 0.48578(17) 0.0533(4) Uani 1 1 d .
H4A H 0.8411 0.2700 0.4923 0.070(6) Uiso 1 1 calc R
H4B H 0.6729 0.2977 0.3951 0.073(6) Uiso 1 1 calc R
H4C H 0.6595 0.2448 0.5427 0.089(7) Uiso 1 1 calc R
N4 N 0.59850(12) 0.72932(11) 0.21641(9) 0.0315(3) Uani 1 1 d .
O4 O 0.36988(14) 0.96052(12) 0.25068(10) 0.0523(3) Uani 1 1 d .
C5 C 0.78323(18) 0.88475(15) 0.49158(13) 0.0428(3) Uani 1 1 d .
H5A H 0.6805 0.9200 0.4395 0.065(5) Uiso 1 1 calc R
H5B H 0.8784 0.8921 0.4392 0.062(5) Uiso 1 1 calc R
H5C H 0.8074 0.9505 0.5696 0.078(6) Uiso 1 1 calc R
C6 C 0.48575(14) 0.77281(13) 0.11493(11) 0.0300(3) Uani 1 1 d .
C7 C 0.48769(14) 0.71946(13) -0.01949(11) 0.0309(3) Uani 1 1 d .
C8 C 0.20755(15) 0.82720(14) -0.06032(11) 0.0336(3) Uani 1 1 d .
C9 C 0.36987(15) 0.89342(14) 0.14620(12) 0.0345(3) Uani 1 1 d .
C10 C 0.09940(17) 0.69556(16) -0.01060(14) 0.0432(3) Uani 1 1 d .
H10A H 0.1667 0.6390 0.0588 0.058(5) Uiso 1 1 calc R
H10B H 0.0612 0.6241 -0.0827 0.048(4) Uiso 1 1 calc R
H10C H 0.0009 0.7392 0.0240 0.064(5) Uiso 1 1 calc R
C11 C 0.11694(19) 0.91716(17) -0.17383(14) 0.0474(4) Uani 1 1 d .
H11A H 0.1932 0.9986 -0.2017 0.074(6) Uiso 1 1 calc R
H11B H 0.0164 0.9649 -0.1459 0.073(6) Uiso 1 1 calc R
H11C H 0.0828 0.8459 -0.2469 0.054(4) Uiso 1 1 calc R

loop_
_atom_site_aniso_label
_atom_site_aniso_U_11
_atom_site_aniso_U_22
_atom_site_aniso_U_33
_atom_site_aniso_U_23
_atom_site_aniso_U_13
_atom_site_aniso_U_12
B1 0.0360(7) 0.0524(9) 0.0280(7) -0.0069(6) 0.0008(5) 0.0092(6)
C1 0.0301(5) 0.0349(6) 0.0268(6) -0.0014(4) -0.0025(4) 0.0041(4)
N1 0.0338(5) 0.0329(6) 0.0387(6) 0.0034(4) -0.0052(4) 0.0022(4)
O1 0.0402(5) 0.0472(5) 0.0226(4) 0.0005(3) 0.0043(3) 0.0064(4)
C2 0.0363(6) 0.0509(8) 0.0359(7) 0.0134(5) 0.0043(5) 0.0023(5)
N2 0.0365(5) 0.0343(5) 0.0240(5) -0.0003(3) 0.0030(4) 0.0022(4)
O2 0.0475(5) 0.0309(5) 0.0350(5) -0.0033(3) 0.0007(4) 0.0078(3)
C3 0.0395(6) 0.0486(8) 0.0259(6) 0.0023(5) 0.0065(5) 0.0062(5)
N3 0.0363(6) 0.0412(6) 0.0243(5) -0.0061(4) 0.0037(4) 0.0037(4)
O3 0.0440(5) 0.0546(6) 0.0261(5) -0.0039(4) 0.0081(4) 0.0117(4)
C4 0.0510(8) 0.0330(7) 0.0709(10) -0.0018(6) -0.0149(7) 0.0023(5)
N4 0.0345(5) 0.0341(5) 0.0259(5) -0.0031(4) 0.0039(4) -0.0012(4)
O4 0.0695(7) 0.0511(6) 0.0361(6) -0.0164(4) 0.0014(4) 0.0182(5)
C5 0.0578(8) 0.0320(7) 0.0385(7) -0.0012(5) 0.0063(6) -0.0023(5)
C6 0.0361(6) 0.0294(6) 0.0248(6) -0.0015(4) 0.0052(4) -0.0014(4)
C7 0.0346(6) 0.0349(6) 0.0236(6) 0.0011(4) 0.0055(4) 0.0003(4)
C8 0.0380(6) 0.0347(7) 0.0285(6) -0.0023(4) 0.0041(5) 0.0045(4)
C9 0.0421(7) 0.0313(6) 0.0299(6) -0.0034(4) 0.0040(5) 0.0008(5)
C10 0.0435(7) 0.0429(7) 0.0436(7) -0.0026(5) 0.0082(5) -0.0045(5)
C11 0.0528(8) 0.0508(9) 0.0373(7) 0.0035(6) -0.0030(6) 0.0117(6)

loop_
_atom_type_symbol
_atom_type_description
_atom_type_scat_dispersion_real
_atom_type_scat_dispersion_imag
_atom_type_scat_source
C C 0.0181 0.0091 'International Tables Vol C Tables 4.2.6.8 and 6.1.1.4'
H H 0.0000 0.0000 'International Tables Vol C Tables 4.2.6.8 and 6.1.1.4'
B B 0.0090 0.0039 'International Tables Vol C Tables 4.2.6.8 and 6.1.1.4'
N N 0.0311 0.0180 'International Tables Vol C Tables 4.2.6.8 and 6.1.1.4'
O O 0.0492 0.0322 'International Tables Vol C Tables 4.2.6.8 and 6.1.1.4'

loop_
_geom_angle_atom_site_label_1
_geom_angle_atom_site_label_2
_geom_angle_atom_site_label_3
_geom_angle
N3 B1 C1 110.82(10)
N3 B1 H1A 105.6(9)
C1 B1 H1A 111.2(9)
N3 B1 H1N 108.3(10)
C1 B1 H1N 110.8(10)
H1A B1 H1N 110.0(13)
N1 C1 N2 105.19(10)
N1 C1 B1 127.27(11)
N2 C1 B1 127.40(11)
C1 N1 C2 110.21(10)
C1 N1 C4 125.71(12)
C2 N1 C4 124.08(12)
C7 O1 C8 118.20(9)
C3 C2 N1 107.49(11)
C3 C2 H2 133.4(11)
N1 C2 H2 119.1(11)
C1 N2 C3 110.80(10)
C1 N2 C5 125.31(10)
C3 N2 C5 123.74(10)
C9 O2 C8 117.40(9)
C2 C3 N2 106.30(11)
C2 C3 H3 133.2(10)
N2 C3 H3 120.5(10)
N4 N3 B1 122.14(9)
N4 N3 H3N 115.4(11)
B1 N3 H3N 122.0(11)
N1 C4 H4B 109.5
N1 C4 H4B 109.5
H4B C4 H4B 109.5
N1 C4 H4C 109.5
H4B C4 H4C 109.5
H4B C4 H4C 109.5
N3 N4 C6 122.02(9)
N2 C5 H5A 109.5
N2 C5 H5B 109.5
H5A C5 H5B 109.5
N2 C5 H5C 109.5
H5A C5 H5C 109.5
H5B C5 H5C 109.5
N4 C6 C7 124.10(11)
N4 C6 C9 114.83(10)
C7 C6 C9 120.73(10)
O3 C7 O1 117.93(10)
O3 C7 C6 125.24(11)
O1 C7 C6 116.82(10)
O2 C8 O1 110.29(9)
O2 C8 C11 106.39(10)
O1 C8 C11 105.71(10)
O2 C8 C10 110.39(10)
O1 C8 C10 110.37(10)
C11 C8 C10 113.53(11)
O4 C9 O2 118.02(11)
O4 C9 C6 126.80(12)
O2 C9 C6 115.08(10)
C8 C10 H10A 109.5
C8 C10 H10B 109.5
H10A C10 H10B 109.5
C8 C10 H10C 109.5
H10A C10 H10C 109.5
H10B C10 H10C 109.5
C8 C11 H11A 109.5
C8 C11 H11B 109.5
H11A C11 H11B 109.5
C8 C11 H11C 109.5
H11A C11 H11C 109.5
H11B C11 H11C 109.5

loop_
_geom_bond_atom_site_label_1
_geom_bond_atom_site_label_2
_geom_bond_distance
B1 N3 1.5501(16)
B1 C1 1.6090(17)
B1 H1A 1.132(17)
B1 H1N 1.100(18)
C1 N1 1.3450(16)
C1 N2 1.3448(15)
N1 C2 1.3771(18)
N1 C4 1.4630(17)
O1 C7 1.3591(14)
O1 C8 1.4417(14)
C2 C3 1.336(2)
C2 H2 0.968(19)
N2 C3 1.3802(15)
N2 C5 1.4554(16)
O2 C9 1.3678(15)
O2 C8 1.4339(14)
C3 H3 0.958(16)
N3 N4 1.2765(15)
N3 H3N 0.869(18)
O3 C7 1.2149(15)
C4 H4B 0.9700
C4 H4B 0.9700
C4 H4C 0.9700
N4 C6 1.3426(15)
O4 C9 1.2083(16)
C5 H5A 0.9700
C5 H5B 0.9700
C5 H5C 0.9700
C6 C7 1.4451(16)
C6 C9 1.4498(17)
C8 C11 1.5077(17)
C8 C10 1.5132(17)
C10 H10A 0.9700
C10 H10B 0.9700
C10 H10C 0.9700
C11 H11A 0.9700
C11 H11B 0.9700
C11 H11C 0.9700
